data_1528723
loop_
_publ_author_name
'Martin, W.'
'Gruehn, R.'
'Andersson, S.'

_publ_section_title
;
 Ueber die Kristallstruktur von M - Nb2 O5
;
_journal_name_full 'Journal of Solid State Chemistry'
_journal_page_first 419
_journal_page_last 424
_journal_volume 1
_journal_year 1970
_chemical_formula_sum 'Nb2 O5'
_space_group_IT_number 139
_symmetry_space_group_name_Hall '-I 4 2'
_symmetry_space_group_name_H-M 'I 4/m m m'
_cell_angle_alpha 90
_cell_angle_beta 90
_cell_angle_gamma 90
_cell_formula_units_Z 16
_cell_length_a 20.44
_cell_length_b 20.44
_cell_length_c 3.832
_cell_volume 1600.985
_citation_journal_id_ASTM JSSCBI
_cod_data_source_file Martin_JSSCBI_1970_452.cif
_cod_data_source_block Nb2O5
_cod_database_code 1528723

loop_
_symmetry_equiv_pos_as_xyz
x,y,z
-y,x,z
-x,-y,z
y,-x,z
x,-y,-z
y,x,-z
-x,y,-z
-y,-x,-z
-x,-y,-z
y,-x,-z
x,y,-z
-y,x,-z
-x,y,z
-y,-x,z
x,-y,z
y,x,z
x+1/2,y+1/2,z+1/2
-y+1/2,x+1/2,z+1/2
-x+1/2,-y+1/2,z+1/2
y+1/2,-x+1/2,z+1/2
x+1/2,-y+1/2,-z+1/2
y+1/2,x+1/2,-z+1/2
-x+1/2,y+1/2,-z+1/2
-y+1/2,-x+1/2,-z+1/2
-x+1/2,-y+1/2,-z+1/2
y+1/2,-x+1/2,-z+1/2
x+1/2,y+1/2,-z+1/2
-y+1/2,x+1/2,-z+1/2
-x+1/2,y+1/2,z+1/2
-y+1/2,-x+1/2,z+1/2
x+1/2,-y+1/2,z+1/2
y+1/2,x+1/2,z+1/2

loop_
_atom_site_label
_atom_site_type_symbol
_atom_site_fract_x
_atom_site_fract_y
_atom_site_fract_z
_atom_site_occupancy
_atom_site_U_iso_or_equiv
O4 O-2 0.0678 0.0678 0 1 0.0
Nb1 Nb+5 0.1294 0 0 1 0.0
O1 O-2 0.3479 0.5 0 1 0.0
Nb3 Nb+5 0.2738 0.1344 0 1 0.0
O2 O-2 0.0731 0.5 0 1 0.0
O3 O-2 0.2095 0.3402 0 1 0.0
O5 O-2 0.2116 0.2116 0 1 0.0
O6 O-2 0.2095 0.0727 0 1 0.0
O7 O-2 0.3555 0.063 0 1 0.0
Nb2 Nb+5 0.4047 0 0 1 0.0
